data_7046113
loop_
_publ_author_name
'Kang, Xiao-Min'
'Wang, Wen-Min'
'Yao, Lin-Hong'
'Ren, Hong-Xia'
'Zhao, Bin'

_publ_section_title
;
 Solvent-dependent variations of both structure and catalytic performance
 in three manganese coordination polymers.
;
_journal_issue 20
_journal_name_full 'Dalton transactions (Cambridge, England : 2003)'
_journal_page_first 6986
_journal_page_last 6994
_journal_paper_doi 10.1039/c8dt01103f
_journal_volume 47
_journal_year 2018
_chemical_formula_moiety 'C23 H13 Mn N3 O4'
_chemical_formula_sum 'C23 H13 Mn N3 O4'
_chemical_formula_weight 450.30
_space_group_crystal_system tetragonal
_space_group_IT_number 92
_space_group_name_Hall 'P 4abw 2nw'
_space_group_name_H-M_alt 'P 41 21 2'
_symmetry_space_group_name_Hall 'P 4abw 2nw'
_symmetry_space_group_name_H-M 'P 41 21 2'
_atom_sites_solution_hydrogens geom
_atom_sites_solution_primary direct
_audit_creation_date 2018-01-30
_audit_creation_method
;
Olex2 1.2
(compiled 2017.03.28 svn.r3405 for OlexSys, GUI svn.r5335)
;
_audit_update_record
;
2018-02-06 deposited with the CCDC.
2018-04-26 downloaded from the CCDC.
;
_cell_angle_alpha 90
_cell_angle_beta 90
_cell_angle_gamma 90
_cell_formula_units_Z 8
_cell_length_a 17.3875(12)
_cell_length_b 17.3875(12)
_cell_length_c 18.3017(9)
_cell_measurement_reflns_used 1771
_cell_measurement_temperature 177(30)
_cell_measurement_theta_max 21.4910
_cell_measurement_theta_min 3.7060
_cell_volume 5533.1(6)
_computing_cell_refinement 'CrysAlisPro 1.171.38.41 (Rigaku OD, 2015)'
_computing_data_collection 'CrysAlisPro 1.171.38.41 (Rigaku OD, 2015)'
_computing_data_reduction 'CrysAlisPro 1.171.38.41 (Rigaku OD, 2015)'
_computing_molecular_graphics 'Olex2 (Dolomanov et al., 2009)'
_computing_publication_material 'Olex2 (Dolomanov et al., 2009)'
_computing_structure_refinement 'XL (Sheldrick, 2008)'
_computing_structure_solution 'SIR2004 (Burla et al., 2007)'
_diffrn_ambient_environment N~2~
_diffrn_ambient_temperature 177(30)
_diffrn_detector 'CCD plate'
_diffrn_detector_area_resol_mean 16.2116
_diffrn_detector_type Eos
_diffrn_measured_fraction_theta_full 0.988
_diffrn_measured_fraction_theta_max 0.988
_diffrn_measurement_details
;
List of Runs (angles in degrees, time in seconds):

  # Type    Start    End  Width  t~exp~   \w     \q     \k     \f   Frames
#--------------------------------------------------------------------------
  1  \w     -8.00  22.00   1.00  100.00    --   18.94  77.00 -90.00   30
  2  \w    -47.00  50.00   1.00  100.00    --  -19.25  77.00 150.00   97
;
_diffrn_measurement_device 'four-circle diffractometer'
_diffrn_measurement_device_type 'SuperNova, Single source at offset, Eos'
_diffrn_measurement_method '\w scans'
_diffrn_orient_matrix_type 'CrysAlisPro convention (1999,Acta A55,543-557)'
_diffrn_orient_matrix_UB_11 -0.0369376000
_diffrn_orient_matrix_UB_12 -0.0164447000
_diffrn_orient_matrix_UB_13 0.0046873000
_diffrn_orient_matrix_UB_21 -0.0127165000
_diffrn_orient_matrix_UB_22 0.0339252000
_diffrn_orient_matrix_UB_23 0.0179262000
_diffrn_orient_matrix_UB_31 -0.0116884000
_diffrn_orient_matrix_UB_32 0.0156102000
_diffrn_orient_matrix_UB_33 -0.0340471000
_diffrn_radiation_monochromator mirror
_diffrn_radiation_probe x-ray
_diffrn_radiation_type MoK\a
_diffrn_radiation_wavelength 0.71073
_diffrn_reflns_av_R_equivalents 0.0861
_diffrn_reflns_av_unetI/netI 0.1369
_diffrn_reflns_Laue_measured_fraction_full 0.988
_diffrn_reflns_Laue_measured_fraction_max 0.988
_diffrn_reflns_limit_h_max 19
_diffrn_reflns_limit_h_min -17
_diffrn_reflns_limit_k_max 20
_diffrn_reflns_limit_k_min -11
_diffrn_reflns_limit_l_max 21
_diffrn_reflns_limit_l_min -20
_diffrn_reflns_number 11812
_diffrn_reflns_point_group_measured_fraction_full 0.990
_diffrn_reflns_point_group_measured_fraction_max 0.990
_diffrn_reflns_theta_full 25.006
_diffrn_reflns_theta_max 25.006
_diffrn_reflns_theta_min 3.232
_diffrn_source 'micro-focus sealed X-ray tube'
_diffrn_source_type 'SuperNova (Mo) X-ray Source'
_exptl_absorpt_coefficient_mu 0.503
_exptl_absorpt_correction_T_max 1.00000
_exptl_absorpt_correction_T_min 0.66796
_exptl_absorpt_correction_type multi-scan
_exptl_absorpt_process_details
;
CrysAlisPro 1.171.38.41 (Rigaku Oxford Diffraction, 2015)
Empirical absorption correction using spherical harmonics,
 implemented in SCALE3 ABSPACK scaling algorithm.
;
_exptl_crystal_density_diffrn 1.081
_exptl_crystal_F_000 1832
_exptl_crystal_size_max 0.09
_exptl_crystal_size_mid 0.08
_exptl_crystal_size_min 0.08
_refine_diff_density_max 0.441
_refine_diff_density_min -0.253
_refine_diff_density_rms 0.058
_refine_ls_abs_structure_details
;
 Flack x determined using 789 quotients [(I+)-(I-)]/[(I+)+(I-)]
 (Parsons, Flack and Wagner, Acta Cryst. B69 (2013) 249-259).
;
_refine_ls_abs_structure_Flack 0.08(3)
_refine_ls_extinction_method none
_refine_ls_goodness_of_fit_ref 0.980
_refine_ls_hydrogen_treatment constr
_refine_ls_matrix_type full
_refine_ls_number_parameters 280
_refine_ls_number_reflns 4836
_refine_ls_number_restraints 0
_refine_ls_restrained_S_all 0.980
_refine_ls_R_factor_all 0.1021
_refine_ls_R_factor_gt 0.0676
_refine_ls_shift/su_max 0.000
_refine_ls_shift/su_mean 0.000
_refine_ls_structure_factor_coef Fsqd
_refine_ls_weighting_details 'w=1/[\s^2^(Fo^2^)+(0.0343P)^2^] where P=(Fo^2^+2Fc^2^)/3'
_refine_ls_weighting_scheme calc
_refine_ls_wR_factor_gt 0.1181
_refine_ls_wR_factor_ref 0.1324
_reflns_Friedel_coverage 0.738
_reflns_Friedel_fraction_full 0.992
_reflns_Friedel_fraction_max 0.992
_reflns_number_gt 3218
_reflns_number_total 4836
_reflns_threshold_expression 'I > 2\s(I)'
_cod_data_source_file c8dt01103f2.cif
_cod_data_source_block p160122d2_sq
_cod_depositor_comments 'Adding full bibliography for 7046112--7046114.cif.'
_cod_original_cell_volume 5533.0(8)
_cod_database_code 7046113
_shelx_shelxl_version_number 2014/7
_chemical_oxdiff_formula 'C Mn'
_chemical_oxdiff_usercomment KXM-2
_shelx_space_group_comment
;
The symmetry employed for this shelxl refinement is uniquely defined
by the following loop, which should always be used as a source of
symmetry information in preference to the above space-group names.
They are only intended as comments.
;
_shelx_estimated_absorpt_t_max 0.961
_shelx_estimated_absorpt_t_min 0.956
_reflns_odcompleteness_completeness 99.63
_reflns_odcompleteness_iscentric 1
_reflns_odcompleteness_theta 26.32
_olex2_refinement_description
;
1. Fixed Uiso
 At 1.2 times of:
  All C(H) groups
2.a Aromatic/amide H refined with riding coordinates:
 C9(H9), C7(H7), C19(H19), C3(H3), C16(H16), C22(H22), C12(H12), C5(H5),
 C13(H13), C17(H17), C15(H15), C18(H18), C14(H14)
;
_olex2_submission_special_instructions 'No special instructions were received'
_oxdiff_exptl_absorpt_empirical_details
;
Empirical correction (ABSPACK) includes:
- Absorption correction using spherical harmonics
- Frame scaling
;
_oxdiff_exptl_absorpt_empirical_full_max 1.299
_oxdiff_exptl_absorpt_empirical_full_min 0.703

loop_
_space_group_symop_operation_xyz
'x, y, z'
'-y+1/2, x+1/2, z+1/4'
'-x, -y, z+1/2'
'y+1/2, -x+1/2, z+3/4'
'x+1/2, -y+1/2, -z+3/4'
'-x+1/2, y+1/2, -z+1/4'
'y, x, -z'
'-y, -x, -z+1/2'

loop_
_atom_site_label
_atom_site_type_symbol
_atom_site_fract_x
_atom_site_fract_y
_atom_site_fract_z
_atom_site_U_iso_or_equiv
_atom_site_adp_type
_atom_site_occupancy
_atom_site_site_symmetry_order
_atom_site_calc_flag
_atom_site_refinement_flags_posn
Mn1 Mn 0.59983(7) 0.31881(7) 0.09180(5) 0.0357(3) Uani 1 1 d .
O1 O 0.5318(3) 0.3848(3) 0.1742(2) 0.0360(12) Uani 1 1 d .
O2 O 0.5152(3) 0.2608(3) 0.1683(2) 0.0417(14) Uani 1 1 d .
C2 C 0.4447(4) 0.3281(4) 0.2580(3) 0.0340(19) Uani 1 1 d .
C10 C 0.4494(4) 0.5797(4) 0.4570(3) 0.0297(18) Uani 1 1 d .
C8 C 0.3926(4) 0.4619(4) 0.4120(3) 0.0303(16) Uani 1 1 d .
N2 N 0.6086(4) 0.4109(3) 0.0059(3) 0.0343(15) Uani 1 1 d .
C4 C 0.3475(4) 0.2672(4) 0.3332(3) 0.0347(18) Uani 1 1 d .
C21 C 0.3341(4) 0.5378(4) 0.5086(3) 0.0286(17) Uani 1 1 d .
C9 C 0.4508(4) 0.5175(4) 0.4120(3) 0.0330(18) Uani 1 1 d .
H9 H 0.4919 0.5117 0.3800 0.040 Uiso 1 1 calc R
C7 C 0.4411(4) 0.3924(4) 0.3034(3) 0.0289(17) Uani 1 1 d .
H7 H 0.4718 0.4347 0.2926 0.035 Uiso 1 1 calc R
C1 C 0.5002(4) 0.3242(5) 0.1959(3) 0.0319(17) Uani 1 1 d .
C19 C 0.2085(5) 0.5087(5) 0.5712(4) 0.048(2) Uani 1 1 d .
H19 H 0.1982 0.4709 0.5365 0.058 Uiso 1 1 calc R
C3 C 0.3957(5) 0.2661(4) 0.2710(3) 0.038(2) Uani 1 1 d .
H3 H 0.3948 0.2244 0.2392 0.045 Uiso 1 1 calc R
C16 C 0.2424(5) 0.6184(5) 0.6706(3) 0.046(2) Uani 1 1 d .
H16 H 0.2538 0.6559 0.7052 0.055 Uiso 1 1 calc R
O3 O 0.6881(3) 0.2259(3) 0.1619(3) 0.0657(17) Uani 1 1 d .
C20 C 0.2753(4) 0.5510(4) 0.5666(3) 0.0318(18) Uani 1 1 d .
C22 C 0.3330(4) 0.4753(4) 0.4622(3) 0.0356(19) Uani 1 1 d .
H22 H 0.2918 0.4412 0.4643 0.043 Uiso 1 1 calc R
C11 C 0.5076(4) 0.6406(4) 0.4578(3) 0.0333(19) Uani 1 1 d .
C6 C 0.3936(4) 0.3957(5) 0.3639(3) 0.0313(17) Uani 1 1 d .
O4 O 0.6604(3) 0.2250(3) 0.0440(3) 0.0627(18) Uani 1 1 d .
N3 N 0.4983(4) 0.3050(4) 0.0092(3) 0.0426(18) Uani 1 1 d .
C12 C 0.5681(5) 0.6433(5) 0.4080(4) 0.053(2) Uani 1 1 d .
H12 H 0.5716 0.6059 0.3719 0.063 Uiso 1 1 calc R
C23 C 0.7014(5) 0.2037(5) 0.0993(4) 0.050(2) Uani 1 1 d .
C5 C 0.3480(4) 0.3316(5) 0.3770(3) 0.039(2) Uani 1 1 d .
H5 H 0.3161 0.3322 0.4178 0.047 Uiso 1 1 calc R
N1 N 0.7075(3) 0.3935(4) 0.1153(3) 0.0392(17) Uani 1 1 d .
C13 C 0.6233(6) 0.7010(6) 0.4115(4) 0.081(3) Uani 1 1 d .
H13 H 0.6653 0.7011 0.3800 0.097 Uiso 1 1 calc R
C17 C 0.1757(6) 0.5774(5) 0.6778(4) 0.060(3) Uani 1 1 d .
H17 H 0.1432 0.5869 0.7172 0.072 Uiso 1 1 calc R
C15 C 0.5535(6) 0.7513(6) 0.5134(4) 0.068(3) Uani 1 1 d .
H15 H 0.5491 0.7871 0.5509 0.082 Uiso 1 1 calc R
C18 C 0.1565(5) 0.5222(5) 0.6273(4) 0.053(2) Uani 1 1 d .
H18 H 0.1106 0.4950 0.6306 0.064 Uiso 1 1 calc R
C14 C 0.6138(7) 0.7589(6) 0.4638(5) 0.090(4) Uani 1 1 d .
H14 H 0.6467 0.8011 0.4655 0.108 Uiso 1 1 calc R

loop_
_atom_site_aniso_label
_atom_site_aniso_U_11
_atom_site_aniso_U_22
_atom_site_aniso_U_33
_atom_site_aniso_U_23
_atom_site_aniso_U_13
_atom_site_aniso_U_12
Mn1 0.0404(7) 0.0404(7) 0.0262(5) 0.0022(5) 0.0045(5) 0.0087(7)
O1 0.044(3) 0.029(3) 0.035(2) -0.001(2) 0.015(2) -0.005(3)
O2 0.054(4) 0.043(3) 0.028(2) 0.000(2) 0.013(2) 0.000(3)
C2 0.041(5) 0.039(5) 0.022(3) 0.006(3) 0.001(3) -0.009(4)
C10 0.033(4) 0.037(5) 0.018(3) -0.001(3) -0.004(3) -0.005(4)
C8 0.034(4) 0.039(4) 0.018(3) -0.001(3) -0.003(3) -0.001(4)
N2 0.036(4) 0.035(4) 0.032(3) 0.005(3) 0.004(3) 0.006(4)
C4 0.041(5) 0.033(4) 0.030(3) 0.004(3) 0.000(4) -0.014(4)
C21 0.019(4) 0.038(5) 0.028(3) -0.003(3) 0.000(3) 0.009(4)
C9 0.038(5) 0.042(5) 0.019(3) 0.007(4) -0.003(3) -0.002(4)
C7 0.029(4) 0.032(4) 0.026(3) -0.001(3) 0.001(3) -0.006(4)
C1 0.033(5) 0.037(5) 0.026(3) 0.003(4) -0.002(3) 0.002(5)
C19 0.036(5) 0.063(6) 0.046(4) -0.014(4) 0.015(4) -0.006(5)
C3 0.055(5) 0.037(5) 0.022(3) -0.008(3) 0.004(4) -0.015(5)
C16 0.050(5) 0.068(6) 0.020(3) -0.004(4) 0.008(4) 0.007(5)
O3 0.061(4) 0.080(5) 0.056(3) -0.027(3) 0.007(3) 0.014(4)
C20 0.029(4) 0.042(5) 0.024(3) 0.004(3) 0.006(3) 0.013(4)
C22 0.030(5) 0.043(5) 0.034(4) -0.013(3) -0.007(3) 0.001(4)
C11 0.040(5) 0.028(4) 0.031(4) -0.008(3) -0.009(4) 0.000(4)
C6 0.018(4) 0.047(5) 0.028(3) 0.001(3) 0.001(3) -0.006(4)
O4 0.065(5) 0.059(4) 0.064(3) -0.025(3) -0.013(3) 0.025(4)
N3 0.050(4) 0.048(5) 0.030(3) -0.007(3) -0.005(3) -0.013(4)
C12 0.059(6) 0.055(6) 0.044(4) -0.019(4) 0.017(5) -0.012(5)
C23 0.061(6) 0.048(6) 0.042(4) -0.013(4) -0.001(4) 0.017(5)
C5 0.033(5) 0.056(6) 0.028(3) -0.002(4) 0.015(3) -0.007(5)
N1 0.036(4) 0.058(5) 0.023(3) 0.008(3) 0.004(3) 0.014(4)
C13 0.086(8) 0.103(9) 0.055(5) -0.031(6) 0.033(5) -0.054(7)
C17 0.056(6) 0.071(7) 0.052(5) 0.003(5) 0.028(5) 0.004(6)
C15 0.097(8) 0.067(7) 0.042(5) -0.013(5) 0.014(5) -0.040(7)
C18 0.045(6) 0.061(6) 0.053(5) -0.002(5) 0.020(4) -0.001(5)
C14 0.102(9) 0.083(8) 0.085(7) -0.030(6) 0.040(7) -0.060(8)

loop_
_atom_type_symbol
_atom_type_description
_atom_type_scat_dispersion_real
_atom_type_scat_dispersion_imag
_atom_type_scat_source
C C 0.0033 0.0016 'International Tables Vol C Tables 4.2.6.8 and 6.1.1.4'
H H 0.0000 0.0000 'International Tables Vol C Tables 4.2.6.8 and 6.1.1.4'
Mn Mn 0.3368 0.7283 'International Tables Vol C Tables 4.2.6.8 and 6.1.1.4'
N N 0.0061 0.0033 'International Tables Vol C Tables 4.2.6.8 and 6.1.1.4'
O O 0.0106 0.0060 'International Tables Vol C Tables 4.2.6.8 and 6.1.1.4'

loop_
_geom_angle_atom_site_label_1
_geom_angle_atom_site_label_2
_geom_angle_atom_site_label_3
_geom_angle
_geom_angle_site_symmetry_1
_geom_angle_site_symmetry_3
O1 Mn1 O2 57.88(17) . .
O1 Mn1 N2 98.17(19) . .
O1 Mn1 C1 29.1(2) . .
O1 Mn1 N3 95.10(19) . .
O1 Mn1 N1 90.87(19) . .
O2 Mn1 C1 28.8(2) . .
O2 Mn1 N3 82.1(2) . .
O2 Mn1 N1 131.22(17) . .
N2 Mn1 O2 142.4(2) . .
N2 Mn1 C1 122.5(2) . .
N2 Mn1 N3 70.9(2) . .
N2 Mn1 N1 71.1(2) . .
O4 Mn1 O1 158.9(2) . .
O4 Mn1 O2 103.5(2) . .
O4 Mn1 N2 103.0(2) . .
O4 Mn1 C1 131.6(2) . .
O4 Mn1 N3 91.7(2) . .
O4 Mn1 N1 96.1(2) . .
N3 Mn1 C1 88.5(2) . .
N1 Mn1 C1 112.7(2) . .
N1 Mn1 N3 142.0(2) . .
C1 O1 Mn1 90.8(4) . .
C1 O2 Mn1 89.6(4) . .
C7 C2 C1 121.3(7) . .
C7 C2 C3 119.4(6) . .
C3 C2 C1 119.3(7) . .
N2 C10 C9 120.5(7) 3_665 .
N2 C10 C11 114.8(6) 3_665 .
C9 C10 C11 124.7(7) . .
C9 C8 C22 114.8(6) . .
C9 C8 C6 122.6(6) . .
C22 C8 C6 122.5(6) . .
C10 N2 Mn1 119.7(5) 3_664 .
C21 N2 Mn1 119.9(4) 3_664 .
C21 N2 C10 119.8(6) 3_664 3_664
C3 C4 C23 120.4(6) . 2_545
C5 C4 C3 118.5(6) . .
C5 C4 C23 121.1(6) . 2_545
N2 C21 C20 115.7(6) 3_665 .
N2 C21 C22 120.8(6) 3_665 .
C22 C21 C20 123.4(7) . .
C10 C9 C8 122.4(7) . .
C6 C7 C2 122.5(7) . .
O1 C1 Mn1 60.1(3) . .
O1 C1 C2 119.1(7) . .
O2 C1 Mn1 61.7(4) . .
O2 C1 O1 121.8(6) . .
O2 C1 C2 119.1(7) . .
C2 C1 Mn1 177.9(5) . .
C20 C19 C18 120.2(7) . .
C2 C3 C4 119.3(6) . .
N1 C16 C17 122.6(7) 3_665 .
C19 C20 C21 122.6(6) . .
N1 C20 C21 115.4(6) 3_665 .
N1 C20 C19 122.0(6) 3_665 .
C21 C22 C8 121.5(7) . .
N3 C11 C10 117.8(6) 3_665 .
N3 C11 C12 119.6(7) 3_665 .
C12 C11 C10 122.7(7) . .
C7 C6 C8 121.8(7) . .
C7 C6 C5 116.6(7) . .
C5 C6 C8 121.6(6) . .
C23 O4 Mn1 99.8(4) . .
C11 N3 Mn1 116.1(5) 3_664 .
C15 N3 Mn1 123.3(5) 3_664 .
C15 N3 C11 120.5(7) 3_664 3_664
C13 C12 C11 121.1(7) . .
O3 C23 C4 121.3(7) . 4_554
O3 C23 O4 122.3(8) . .
O4 C23 C4 116.3(6) . 4_554
C4 C5 C6 123.7(6) . .
C16 N1 Mn1 125.0(5) 3_664 .
C20 N1 Mn1 117.3(4) 3_664 .
C20 N1 C16 117.5(7) 3_664 3_664
C12 C13 C14 117.9(8) . .
C16 C17 C18 120.4(7) . .
N3 C15 C14 122.8(8) 3_665 .
C17 C18 C19 117.2(8) . .
C15 C14 C13 117.8(9) . .

loop_
_geom_bond_atom_site_label_1
_geom_bond_atom_site_label_2
_geom_bond_distance
_geom_bond_site_symmetry_2
Mn1 O1 2.234(4) .
Mn1 O2 2.268(5) .
Mn1 N2 2.249(5) .
Mn1 C1 2.576(7) .
Mn1 O4 2.129(5) .
Mn1 N3 2.336(6) .
Mn1 N1 2.319(7) .
O1 C1 1.253(8) .
O2 C1 1.240(8) .
C2 C7 1.394(9) .
C2 C1 1.493(9) .
C2 C3 1.395(9) .
C10 N2 1.358(8) 3_665
C10 C9 1.360(9) .
C10 C11 1.464(9) .
C8 C9 1.399(9) .
C8 C22 1.404(9) .
C8 C6 1.451(9) .
N2 C10 1.358(8) 3_664
N2 C21 1.339(8) 3_664
C4 C3 1.413(9) .
C4 C23 1.479(10) 2_545
C4 C5 1.378(9) .
C21 N2 1.339(8) 3_665
C21 C20 1.492(9) .
C21 C22 1.379(9) .
C7 C6 1.382(8) .
C19 C20 1.378(10) .
C19 C18 1.389(10) .
C16 N1 1.352(8) 3_665
C16 C17 1.367(11) .
O3 C23 1.231(8) .
C20 N1 1.346(9) 3_665
C11 N3 1.338(9) 3_665
C11 C12 1.393(9) .
C6 C5 1.388(9) .
O4 C23 1.293(9) .
N3 C11 1.338(9) 3_664
N3 C15 1.332(10) 3_664
C12 C13 1.391(10) .
C23 C4 1.479(10) 4_554
N1 C16 1.352(8) 3_664
N1 C20 1.346(9) 3_664
C13 C14 1.400(12) .
C17 C18 1.374(11) .
C15 N3 1.332(10) 3_665
C15 C14 1.393(12) .
